data_2237610
loop_
_publ_author_name
'Nam, Kee Dal'
'Cha, Joo Hwan'
'Cho, Yong Seo'
'Lee, Jae Kyun'
'Pae, Ae Nim'

_publ_section_title
;
 (<i>E</i>)-<i>N</i>-[(<i>E</i>)-3-(4-Nitrophenyl)allylidene]naphthalen-1-amine
;
_journal_coeditor_code FF2100
_journal_issue 4
_journal_name_full 'Acta Crystallographica Section E'
_journal_page_first o548
_journal_paper_doi 10.1107/S1600536813006417
_journal_volume 69
_journal_year 2013
_chemical_formula_iupac 'C19 H14 N2 O2'
_chemical_formula_moiety 'C19 H14 N2 O2'
_chemical_formula_sum 'C19 H14 N2 O2'
_chemical_formula_weight 302.33
_chemical_name_systematic
;
(<i>E</i>)-<i>N</i>-[(<i>E</i>)-3-(4-Nitrophenyl)allylidene]naphthalen-1-amine
;
_space_group_IT_number 14
_symmetry_cell_setting monoclinic
_symmetry_space_group_name_Hall '-P 2ybc'
_symmetry_space_group_name_H-M 'P 1 21/c 1'
_atom_sites_solution_hydrogens geom
_atom_sites_solution_primary direct
_atom_sites_solution_secondary difmap
_cell_angle_alpha 90.0000
_cell_angle_beta 98.096(2)
_cell_angle_gamma 90.0000
_cell_formula_units_Z 4
_cell_length_a 7.7021(5)
_cell_length_b 13.8713(12)
_cell_length_c 14.2554(10)
_cell_measurement_reflns_used 7945
_cell_measurement_temperature 296
_cell_measurement_theta_max 27.46
_cell_measurement_theta_min 3.05
_cell_volume 1507.84(19)
_computing_cell_refinement 'RAPID-AUTO (Rigaku, 1995)'
_computing_data_collection 'RAPID-AUTO (Rigaku, 2006)'
_computing_data_reduction 'RAPID-AUTO (Rigaku, 1995)'
_computing_molecular_graphics 'CrystalStructure (Rigaku, 2010)'
_computing_publication_material 'CrystalStructure (Rigaku, 2010)'
_computing_structure_refinement 'SHELXL97 (Sheldrick, 2008)'
_computing_structure_solution '<i>Il Milione</i> (Burla <i>et al.</i>, 2007)'
_diffrn_ambient_temperature 296
_diffrn_detector_area_resol_mean 10.000
_diffrn_measured_fraction_theta_full 0.994
_diffrn_measured_fraction_theta_max 0.994
_diffrn_measurement_device_type 'Rigaku R-AXIS RAPID'
_diffrn_measurement_method \w
_diffrn_radiation_type 'Mo K\a'
_diffrn_radiation_wavelength 0.71075
_diffrn_reflns_av_R_equivalents 0.0382
_diffrn_reflns_limit_h_max 9
_diffrn_reflns_limit_h_min -8
_diffrn_reflns_limit_k_max 17
_diffrn_reflns_limit_k_min -18
_diffrn_reflns_limit_l_max 18
_diffrn_reflns_limit_l_min -18
_diffrn_reflns_number 14376
_diffrn_reflns_theta_full 27.46
_diffrn_reflns_theta_max 27.46
_diffrn_standards_number 0
_exptl_absorpt_coefficient_mu 0.088
_exptl_absorpt_correction_T_max 0.991
_exptl_absorpt_correction_T_min 0.714
_exptl_absorpt_correction_type multi-scan
_exptl_absorpt_process_details '(ABSCOR; Rigaku, 1995)'
_exptl_crystal_colour yellow
_exptl_crystal_density_diffrn 1.332
_exptl_crystal_density_method 'not measured'
_exptl_crystal_description chunk
_exptl_crystal_F_000 632.00
_exptl_crystal_size_max 0.200
_exptl_crystal_size_mid 0.200
_exptl_crystal_size_min 0.100
_refine_diff_density_max 0.160
_refine_diff_density_min -0.240
_refine_ls_extinction_method none
_refine_ls_goodness_of_fit_ref 0.999
_refine_ls_hydrogen_treatment mixed
_refine_ls_number_parameters 220
_refine_ls_number_reflns 3426
_refine_ls_number_restraints 0
_refine_ls_R_factor_gt 0.0442
_refine_ls_shift/su_max 0.000
_refine_ls_structure_factor_coef Fsqd
_refine_ls_weighting_details 'w = 1/[\s^2^(Fo^2^)+(0.0632P)^2^+0.0000P] where P=(Fo^2^+2Fc^2^)/3'
_refine_ls_weighting_scheme calc
_refine_ls_wR_factor_ref 0.1247
_reflns_number_gt 1824
_reflns_number_total 3426
_reflns_threshold_expression F^2^>2\s(F^2^)
_cod_data_source_file ff2100.cif
_cod_data_source_block I
_cod_original_cell_volume 1507.8(2)
_cod_original_sg_symbol_H-M 'P 21/c'
_cod_database_code 2237610
_cod_database_fobs_code 2237610

loop_
_symmetry_equiv_pos_site_id
_symmetry_equiv_pos_as_xyz
1 +X,+Y,+Z
2 -X,1/2+Y,1/2-Z
3 -X,-Y,-Z
4 +X,1/2-Y,1/2+Z

loop_
_atom_site_type_symbol
_atom_site_label
_atom_site_fract_x
_atom_site_fract_y
_atom_site_fract_z
_atom_site_U_iso_or_equiv
_atom_site_adp_type
_atom_site_calc_flag
_atom_site_refinement_flags
_atom_site_occupancy
_atom_site_symmetry_multiplicity
O O1 0.83231(18) 0.69908(11) 0.01889(9) 0.0893(5) Uani d . 1.0 4
O O2 1.04049(17) 0.66549(11) 0.13076(10) 0.0912(5) Uani d . 1.0 4
N N1 0.28674(17) 0.58150(9) 0.58185(9) 0.0559(4) Uani d . 1.0 4
N N2 0.8861(2) 0.68108(10) 0.10197(11) 0.0639(4) Uani d . 1.0 4
C C1 -0.0251(2) 0.57846(11) 0.60108(11) 0.0571(4) Uani d . 1.0 4
C C2 -0.1560(2) 0.57496(12) 0.65987(13) 0.0646(5) Uani d . 1.0 4
C C3 -0.1124(3) 0.57509(12) 0.75554(13) 0.0650(5) Uani d . 1.0 4
C C4 0.0649(2) 0.57721(10) 0.79753(11) 0.0531(4) Uani d . 1.0 4
C C5 0.1143(3) 0.57601(12) 0.89707(12) 0.0656(5) Uani d . 1.0 4
C C6 0.2852(3) 0.57557(13) 0.93612(12) 0.0708(5) Uani d . 1.0 4
C C7 0.4176(3) 0.57612(12) 0.87819(12) 0.0667(5) Uani d . 1.0 4
C C8 0.3764(2) 0.57776(11) 0.78197(11) 0.0566(4) Uani d . 1.0 4
C C9 0.19908(19) 0.57918(10) 0.73900(10) 0.0478(4) Uani d . 1.0 4
C C10 0.1495(2) 0.58192(10) 0.63815(10) 0.0493(4) Uani d . 1.0 4
C C11 0.2713(3) 0.63110(12) 0.50566(11) 0.0548(4) Uani d . 1.0 4
C C12 0.4042(3) 0.62977(12) 0.44420(11) 0.0560(4) Uani d . 1.0 4
C C13 0.3893(3) 0.67568(12) 0.36151(11) 0.0548(4) Uani d . 1.0 4
C C14 0.5200(2) 0.67695(10) 0.29619(10) 0.0486(4) Uani d . 1.0 4
C C15 0.4674(2) 0.69629(11) 0.20060(10) 0.0562(4) Uani d . 1.0 4
C C16 0.5861(2) 0.69706(11) 0.13708(11) 0.0546(4) Uani d . 1.0 4
C C17 0.75962(19) 0.67906(10) 0.16958(10) 0.0494(4) Uani d . 1.0 4
C C18 0.8178(2) 0.66060(11) 0.26364(11) 0.0571(5) Uani d . 1.0 4
C C19 0.6975(2) 0.65988(11) 0.32628(11) 0.0562(4) Uani d . 1.0 4
H H1 -0.0568 0.5784 0.5357 0.0685 Uiso calc R 1.0 4
H H2 -0.2733 0.5725 0.6333 0.0775 Uiso calc R 1.0 4
H H3 -0.2005 0.5738 0.7939 0.0780 Uiso calc R 1.0 4
H H5 0.0277 0.5755 0.9364 0.0787 Uiso calc R 1.0 4
H H6 0.3146 0.5749 1.0017 0.0850 Uiso calc R 1.0 4
H H7 0.5346 0.5754 0.9055 0.0801 Uiso calc R 1.0 4
H H8 0.4655 0.5779 0.7442 0.0679 Uiso calc R 1.0 4
H H15 0.3498 0.7089 0.1793 0.0674 Uiso calc R 1.0 4
H H16 0.5497 0.7095 0.0732 0.0655 Uiso calc R 1.0 4
H H18 0.9359 0.6489 0.2843 0.0686 Uiso calc R 1.0 4
H H19 0.7353 0.6478 0.3901 0.0674 Uiso calc R 1.0 4
H H13 0.284(3) 0.7118(12) 0.3417(11) 0.064(5) Uiso d . 1.0 4
H H12 0.507(3) 0.5928(12) 0.4638(12) 0.072(6) Uiso d . 1.0 4
H H11 0.169(3) 0.6735(11) 0.4877(11) 0.062(5) Uiso d . 1.0 4

loop_
_atom_site_aniso_label
_atom_site_aniso_U_11
_atom_site_aniso_U_22
_atom_site_aniso_U_33
_atom_site_aniso_U_12
_atom_site_aniso_U_13
_atom_site_aniso_U_23
O1 0.0896(10) 0.1221(13) 0.0611(8) 0.0165(8) 0.0280(8) 0.0112(8)
O2 0.0506(8) 0.1242(12) 0.1018(11) 0.0034(8) 0.0215(8) 0.0112(9)
N1 0.0591(8) 0.0612(9) 0.0492(8) 0.0021(7) 0.0141(7) -0.0007(7)
N2 0.0625(10) 0.0652(10) 0.0666(10) -0.0003(8) 0.0182(8) 0.0005(8)
C1 0.0591(10) 0.0585(10) 0.0523(9) 0.0027(8) 0.0032(8) -0.0049(8)
C2 0.0506(10) 0.0699(12) 0.0729(12) 0.0021(9) 0.0070(9) -0.0074(9)
C3 0.0546(10) 0.0716(12) 0.0732(12) -0.0002(9) 0.0235(9) -0.0052(9)
C4 0.0587(10) 0.0492(9) 0.0541(10) 0.0008(7) 0.0171(8) -0.0025(7)
C5 0.0788(13) 0.0671(11) 0.0552(10) -0.0008(10) 0.0247(10) -0.0015(9)
C6 0.0938(15) 0.0728(12) 0.0456(9) -0.0023(11) 0.0087(10) 0.0031(8)
C7 0.0653(11) 0.0727(12) 0.0591(10) -0.0018(9) -0.0020(9) 0.0068(9)
C8 0.0553(10) 0.0576(10) 0.0572(10) 0.0014(8) 0.0094(8) 0.0050(8)
C9 0.0510(9) 0.0427(8) 0.0506(9) 0.0012(7) 0.0099(8) 0.0001(7)
C10 0.0545(9) 0.0465(9) 0.0483(9) 0.0029(7) 0.0116(8) -0.0019(7)
C11 0.0607(10) 0.0556(10) 0.0487(9) 0.0012(9) 0.0103(8) -0.0024(8)
C12 0.0608(11) 0.0573(10) 0.0510(10) 0.0006(9) 0.0116(9) -0.0004(8)
C13 0.0578(10) 0.0553(10) 0.0518(10) 0.0021(8) 0.0096(8) 0.0003(8)
C14 0.0532(9) 0.0456(9) 0.0469(9) 0.0002(7) 0.0064(7) 0.0010(7)
C15 0.0486(9) 0.0686(11) 0.0504(9) 0.0068(8) 0.0040(8) 0.0046(8)
C16 0.0551(10) 0.0633(10) 0.0444(9) 0.0030(8) 0.0039(8) 0.0037(8)
C17 0.0494(9) 0.0478(9) 0.0525(9) -0.0008(7) 0.0121(8) 0.0011(7)
C18 0.0479(9) 0.0620(11) 0.0594(10) 0.0011(8) 0.0003(8) 0.0054(8)
C19 0.0580(10) 0.0645(11) 0.0437(9) 0.0002(8) -0.0014(8) 0.0050(8)

loop_
_atom_type_symbol
_atom_type_description
_atom_type_scat_dispersion_real
_atom_type_scat_dispersion_imag
_atom_type_scat_source
C C 0.0033 0.0016
;
International Tables for Crystallography
(1992, Vol. C, Tables 4.2.6.8 and 6.1.1.4)
;
H H 0.0000 0.0000
;
International Tables for Crystallography
(1992, Vol. C, Table 6.1.1.4)
;
N N 0.0061 0.0033
;
International Tables for Crystallography
(1992, Vol. C, Tables 4.2.6.8 and 6.1.1.4)
;
O O 0.0106 0.0060
;
International Tables for Crystallography
(1992, Vol. C, Tables 4.2.6.8 and 6.1.1.4)
;

loop_
_geom_angle_atom_site_label_1
_geom_angle_atom_site_label_2
_geom_angle_atom_site_label_3
_geom_angle
_geom_angle_publ_flag
C10 N1 C11 119.53(14) no
O1 N2 O2 122.81(17) no
O1 N2 C17 118.37(14) no
O2 N2 C17 118.82(15) no
C2 C1 C10 121.28(15) no
C1 C2 C3 120.30(15) no
C2 C3 C4 120.87(17) no
C3 C4 C5 122.11(17) no
C3 C4 C9 119.53(15) no
C5 C4 C9 118.36(15) no
C4 C5 C6 121.32(18) no
C5 C6 C7 120.27(16) no
C6 C7 C8 120.49(16) no
C7 C8 C9 120.61(16) no
C4 C9 C8 118.94(14) no
C4 C9 C10 118.51(13) no
C8 C9 C10 122.54(15) no
N1 C10 C1 123.40(13) no
N1 C10 C9 116.99(13) no
C1 C10 C9 119.47(15) no
N1 C11 C12 121.48(16) no
C11 C12 C13 123.62(16) no
C12 C13 C14 126.01(16) no
C13 C14 C15 119.57(14) no
C13 C14 C19 122.30(14) no
C15 C14 C19 118.13(15) no
C14 C15 C16 121.15(14) no
C15 C16 C17 118.83(14) no
N2 C17 C16 118.69(13) no
N2 C17 C18 119.29(14) no
C16 C17 C18 122.01(15) no
C17 C18 C19 118.51(15) no
C14 C19 C18 121.37(14) no
C2 C1 H1 119.358 no
C10 C1 H1 119.366 no
C1 C2 H2 119.856 no
C3 C2 H2 119.847 no
C2 C3 H3 119.562 no
C4 C3 H3 119.566 no
C4 C5 H5 119.342 no
C6 C5 H5 119.342 no
C5 C6 H6 119.866 no
C7 C6 H6 119.866 no
C6 C7 H7 119.748 no
C8 C7 H7 119.758 no
C7 C8 H8 119.691 no
C9 C8 H8 119.700 no
N1 C11 H11 121.1(10) no
C12 C11 H11 117.4(10) no
C11 C12 H12 117.6(11) no
C13 C12 H12 118.8(11) no
C12 C13 H13 118.4(10) no
C14 C13 H13 115.6(10) no
C14 C15 H15 119.424 no
C16 C15 H15 119.428 no
C15 C16 H16 120.586 no
C17 C16 H16 120.584 no
C17 C18 H18 120.741 no
C19 C18 H18 120.752 no
C14 C19 H19 119.312 no
C18 C19 H19 119.319 no

loop_
_geom_bond_atom_site_label_1
_geom_bond_atom_site_label_2
_geom_bond_distance
_geom_bond_publ_flag
O1 N2 1.224(2) no
O2 N2 1.222(2) no
N1 C10 1.414(3) no
N1 C11 1.277(2) no
N2 C17 1.464(3) no
C1 C2 1.400(3) no
C1 C10 1.375(2) no
C2 C3 1.358(3) no
C3 C4 1.412(3) no
C4 C5 1.416(3) no
C4 C9 1.417(3) no
C5 C6 1.355(3) no
C6 C7 1.400(3) no
C7 C8 1.364(3) no
C8 C9 1.416(2) no
C9 C10 1.435(2) no
C11 C12 1.438(3) no
C12 C13 1.330(3) no
C13 C14 1.464(3) no
C14 C15 1.392(2) no
C14 C19 1.395(3) no
C15 C16 1.375(3) no
C16 C17 1.374(2) no
C17 C18 1.377(2) no
C18 C19 1.374(3) no
C1 H1 0.930 no
C2 H2 0.930 no
C3 H3 0.930 no
C5 H5 0.930 no
C6 H6 0.930 no
C7 H7 0.930 no
C8 H8 0.930 no
C11 H11 0.989(16) no
C12 H12 0.953(17) no
C13 H13 0.959(17) no
C15 H15 0.930 no
C16 H16 0.930 no
C18 H18 0.930 no
C19 H19 0.930 no

loop_
_geom_contact_atom_site_label_1
_geom_contact_atom_site_label_2
_geom_contact_distance
_geom_contact_site_symmetry_2
_geom_contact_publ_flag
O1 C16 2.708(3) . no
O1 C18 3.547(2) . no
O2 C16 3.540(2) . no
O2 C18 2.729(3) . no
N1 C8 2.840(2) . no
N1 C13 3.591(3) . no
C1 C4 2.789(3) . no
C1 C11 2.910(3) . no
C2 C9 2.808(2) . no
C3 C10 2.798(3) . no
C4 C7 2.797(3) . no
C5 C8 2.775(3) . no
C6 C9 2.795(3) . no
C9 C11 3.523(3) . no
C12 C19 3.029(3) . no
C14 C17 2.758(3) . no
C15 C18 2.767(3) . no
C16 C19 2.761(3) . no
O1 C1 3.426(3) 4_664 no
O1 C5 3.422(3) 1_654 no
O1 C19 3.412(2) 4_564 no
O2 C5 3.559(3) 3_666 no
O2 C15 3.326(2) 1_655 no
N1 C19 3.591(2) 3_666 no
N2 C1 3.405(2) 4_664 no
N2 C2 3.509(3) 4_664 no
N2 C5 3.566(3) 3_666 no
C1 O1 3.426(3) 4_465 no
C1 N2 3.405(2) 4_465 no
C2 N2 3.509(3) 4_465 no
C2 C17 3.480(3) 4_465 no
C4 C18 3.561(3) 3_666 no
C5 O1 3.422(3) 1_456 no
C5 O2 3.559(3) 3_666 no
C5 N2 3.566(3) 3_666 no
C7 C13 3.456(3) 4_565 no
C8 C14 3.575(2) 4_565 no
C8 C15 3.448(3) 4_565 no
C9 C18 3.329(2) 3_666 no
C9 C19 3.564(3) 3_666 no
C10 C19 3.567(2) 3_666 no
C13 C7 3.456(3) 4_564 no
C14 C8 3.575(2) 4_564 no
C15 O2 3.326(2) 1_455 no
C15 C8 3.448(3) 4_564 no
C17 C2 3.480(3) 4_664 no
C18 C4 3.561(3) 3_666 no
C18 C9 3.329(2) 3_666 no
C19 O1 3.412(2) 4_565 no
C19 N1 3.591(2) 3_666 no
C19 C9 3.564(3) 3_666 no
C19 C10 3.567(2) 3_666 no
O1 H16 2.4154 . no
O2 H18 2.4477 . no
N1 H1 2.6358 . no
N1 H8 2.5219 . no
N1 H12 2.558(19) . no
N2 H16 2.5955 . no
N2 H18 2.6122 . no
C1 H3 3.2302 . no
C1 H11 2.695(17) . no
C3 H1 3.2230 . no
C3 H5 2.6512 . no
C4 H2 3.2486 . no
C4 H6 3.2546 . no
C4 H8 3.2801 . no
C5 H3 2.6530 . no
C5 H7 3.2228 . no
C6 H8 3.2377 . no
C7 H5 3.2269 . no
C8 H6 3.2337 . no
C9 H1 3.2677 . no
C9 H3 3.2819 . no
C9 H5 3.2729 . no
C9 H7 3.2542 . no
C10 H2 3.2503 . no
C10 H8 2.6791 . no
C10 H11 2.515(16) . no
C11 H1 2.7219 . no
C11 H8 3.5939 . no
C11 H13 2.607(16) . no
C12 H19 2.7779 . no
C13 H15 2.6129 . no
C13 H19 2.6670 . no
C13 H11 2.642(17) . no
C14 H16 3.2501 . no
C14 H18 3.2552 . no
C14 H12 2.673(17) . no
C15 H19 3.2306 . no
C15 H13 2.622(17) . no
C16 H18 3.2430 . no
C17 H15 3.2058 . no
C17 H19 3.2044 . no
C18 H16 3.2425 . no
C19 H15 3.2315 . no
C19 H13 3.300(18) . no
C19 H12 2.769(18) . no
H1 H2 2.3187 . no
H1 H11 2.3587 . no
H2 H3 2.2795 . no
H3 H5 2.4921 . no
H5 H6 2.2740 . no
H6 H7 2.3246 . no
H7 H8 2.2861 . no
H15 H16 2.3051 . no
H15 H13 2.4371 . no
H18 H19 2.3055 . no
H19 H13 3.5569 . no
H19 H12 2.3008 . no
H13 H12 2.80(3) . no
H13 H11 2.44(3) . no
H12 H11 2.90(3) . no
O1 H1 3.2020 4_664 no
O1 H5 2.6614 1_654 no
O1 H7 3.1257 1_554 no
O1 H19 2.8387 4_564 no
O1 H11 3.219(17) 4_664 no
O2 H5 3.0276 1_654 no
O2 H5 3.4966 3_666 no
O2 H6 3.2431 1_654 no
O2 H15 2.4604 1_655 no
O2 H13 3.375(15) 1_655 no
O2 H11 3.269(16) 4_664 no
N1 H1 3.1668 3_566 no
N1 H2 3.3669 1_655 no
N1 H15 3.2294 4_565 no
N1 H16 3.5481 4_565 no
N1 H19 3.2127 3_666 no
N1 H12 3.013(17) 3_666 no
N2 H1 3.5116 4_664 no
N2 H5 3.1031 1_654 no
N2 H11 3.530(17) 4_664 no
C1 H1 3.0465 3_566 no
C1 H18 3.5734 3_666 no
C1 H19 3.4374 1_455 no
C2 H8 3.3067 1_455 no
C2 H18 3.5731 3_666 no
C2 H12 3.545(16) 1_455 no
C3 H8 3.2321 1_455 no
C3 H18 3.4701 3_666 no
C4 H18 3.3461 3_666 no
C4 H13 3.394(17) 4_565 no
C5 H5 3.4610 3_567 no
C5 H13 3.360(17) 4_565 no
C6 H7 3.2438 3_667 no
C6 H16 3.2099 1_556 no
C6 H13 3.241(16) 4_565 no
C7 H3 3.3298 1_655 no
C7 H6 3.2526 3_667 no
C7 H16 3.3756 1_556 no
C7 H13 3.134(17) 4_565 no
C8 H3 3.2394 1_655 no
C8 H15 3.2947 4_565 no
C8 H13 3.148(17) 4_565 no
C9 H15 3.3151 4_565 no
C9 H18 3.3321 3_666 no
C9 H13 3.272(16) 4_565 no
C10 H1 3.3316 3_566 no
C10 H15 3.2996 4_565 no
C10 H18 3.4799 3_666 no
C10 H19 3.3466 3_666 no
C11 H1 3.3541 3_566 no
C11 H2 3.4512 3_566 no
C11 H15 3.3164 4_565 no
C11 H16 3.1354 4_565 no
C11 H12 3.540(17) 3_666 no
C12 H2 3.4901 1_655 no
C12 H2 3.1301 3_566 no
C12 H16 3.0046 4_565 no
C12 H12 3.386(17) 3_666 no
C13 H2 3.5604 3_566 no
C13 H16 3.4816 4_565 no
C13 H18 3.5298 1_455 no
C14 H8 3.5866 3_666 no
C14 H8 3.4924 4_564 no
C15 H6 3.3647 1_554 no
C15 H8 3.1933 4_564 no
C16 H2 3.3773 4_664 no
C16 H6 3.1359 1_554 no
C17 H2 3.4883 4_664 no
C19 H1 3.4892 1_655 no
H1 O1 3.2020 4_465 no
H1 N1 3.1668 3_566 no
H1 N2 3.5116 4_465 no
H1 C1 3.0465 3_566 no
H1 C10 3.3316 3_566 no
H1 C11 3.3541 3_566 no
H1 C19 3.4892 1_455 no
H1 H1 2.6052 3_566 no
H1 H19 2.6192 1_455 no
H1 H12 3.3760 1_455 no
H2 N1 3.3669 1_455 no
H2 C11 3.4512 3_566 no
H2 C12 3.4901 1_455 no
H2 C12 3.1301 3_566 no
H2 C13 3.5604 3_566 no
H2 C16 3.3773 4_465 no
H2 C17 3.4883 4_465 no
H2 H8 2.7294 1_455 no
H2 H16 3.3765 4_465 no
H2 H12 2.7617 1_455 no
H2 H12 3.1167 3_566 no
H3 C7 3.3298 1_455 no
H3 C8 3.2394 1_455 no
H3 H7 2.7580 1_455 no
H3 H8 2.5703 1_455 no
H5 O1 2.6614 1_456 no
H5 O2 3.0276 1_456 no
H5 O2 3.4966 3_666 no
H5 N2 3.1031 1_456 no
H5 C5 3.4610 3_567 no
H5 H5 2.8416 3_567 no
H5 H6 3.5690 3_567 no
H6 O2 3.2431 1_456 no
H6 C7 3.2526 3_667 no
H6 C15 3.3647 1_556 no
H6 C16 3.1359 1_556 no
H6 H5 3.5690 3_567 no
H6 H6 3.5374 3_667 no
H6 H7 2.6476 3_667 no
H6 H15 3.1225 1_556 no
H6 H16 2.6995 1_556 no
H7 O1 3.1257 1_556 no
H7 C6 3.2438 3_667 no
H7 H3 2.7580 1_655 no
H7 H6 2.6476 3_667 no
H7 H7 3.5092 3_667 no
H7 H16 3.0192 1_556 no
H7 H13 3.5723 4_565 no
H8 C2 3.3067 1_655 no
H8 C3 3.2321 1_655 no
H8 C14 3.5866 3_666 no
H8 C14 3.4924 4_565 no
H8 C15 3.1933 4_565 no
H8 H2 2.7294 1_655 no
H8 H3 2.5703 1_655 no
H8 H15 3.1875 4_565 no
H8 H13 3.5949 4_565 no
H15 O2 2.4604 1_455 no
H15 N1 3.2294 4_564 no
H15 C8 3.2947 4_564 no
H15 C9 3.3151 4_564 no
H15 C10 3.2996 4_564 no
H15 C11 3.3164 4_564 no
H15 H6 3.1225 1_554 no
H15 H8 3.1875 4_564 no
H15 H11 3.3154 4_564 no
H16 N1 3.5481 4_564 no
H16 C6 3.2099 1_554 no
H16 C7 3.3756 1_554 no
H16 C11 3.1354 4_564 no
H16 C12 3.0046 4_564 no
H16 C13 3.4816 4_564 no
H16 H2 3.3765 4_664 no
H16 H6 2.6995 1_554 no
H16 H7 3.0192 1_554 no
H16 H12 3.1495 4_564 no
H16 H11 3.4229 4_564 no
H18 C1 3.5734 3_666 no
H18 C2 3.5731 3_666 no
H18 C3 3.4701 3_666 no
H18 C4 3.3461 3_666 no
H18 C9 3.3321 3_666 no
H18 C10 3.4799 3_666 no
H18 C13 3.5298 1_655 no
H18 H13 2.8315 1_655 no
H18 H11 3.2054 1_655 no
H19 O1 2.8387 4_565 no
H19 N1 3.2127 3_666 no
H19 C1 3.4374 1_655 no
H19 C10 3.3466 3_666 no
H19 H1 2.6192 1_655 no
H19 H11 3.4503 1_655 no
H13 O2 3.375(15) 1_455 no
H13 C4 3.394(17) 4_564 no
H13 C5 3.360(17) 4_564 no
H13 C6 3.241(16) 4_564 no
H13 C7 3.134(17) 4_564 no
H13 C8 3.148(17) 4_564 no
H13 C9 3.272(16) 4_564 no
H13 H7 3.5723 4_564 no
H13 H8 3.5949 4_564 no
H13 H18 2.8315 1_455 no
H12 N1 3.013(17) 3_666 no
H12 C2 3.545(16) 1_655 no
H12 C11 3.540(17) 3_666 no
H12 C12 3.386(17) 3_666 no
H12 H1 3.3760 1_655 no
H12 H2 2.7617 1_655 no
H12 H2 3.1167 3_566 no
H12 H16 3.1495 4_565 no
H12 H12 2.78(3) 3_666 no
H11 O1 3.219(17) 4_465 no
H11 O2 3.269(16) 4_465 no
H11 N2 3.530(17) 4_465 no
H11 H15 3.3154 4_565 no
H11 H16 3.4229 4_565 no
H11 H18 3.2054 1_455 no
H11 H19 3.4503 1_455 no

loop_
_geom_hbond_atom_site_label_D
_geom_hbond_atom_site_label_H
_geom_hbond_atom_site_label_A
_geom_hbond_site_symmetry_A
_geom_hbond_distance_DH
_geom_hbond_distance_HA
_geom_hbond_distance_DA
_geom_hbond_angle_DHA
_geom_hbond_publ_flag
C5 H5 O1 1_456 0.930 2.661 3.422(3) 139.0 yes
C15 H15 O2 1_455 0.930 2.460 3.326(3) 155.0 yes

loop_
_geom_torsion_atom_site_label_1
_geom_torsion_atom_site_label_2
_geom_torsion_atom_site_label_3
_geom_torsion_atom_site_label_4
_geom_torsion
_geom_torsion_publ_flag
C10 N1 C11 C12 -177.42(12) no
C11 N1 C10 C1 41.0(2) no
C11 N1 C10 C9 -143.39(13) no
O1 N2 C17 C16 0.2(2) no
O1 N2 C17 C18 -178.89(13) no
O2 N2 C17 C16 179.70(13) no
O2 N2 C17 C18 0.6(2) no
C2 C1 C10 N1 177.29(13) no
C2 C1 C10 C9 1.8(3) no
C10 C1 C2 C3 0.1(3) no
C1 C2 C3 C4 -1.0(3) no
C2 C3 C4 C5 -179.08(14) no
C2 C3 C4 C9 0.0(3) no
C3 C4 C5 C6 178.28(14) no
C3 C4 C9 C8 -177.73(12) no
C3 C4 C9 C10 1.9(2) no
C5 C4 C9 C8 1.4(2) no
C5 C4 C9 C10 -179.04(12) no
C9 C4 C5 C6 -0.8(3) no
C4 C5 C6 C7 -0.1(3) no
C5 C6 C7 C8 0.4(3) no
C6 C7 C8 C9 0.2(3) no
C7 C8 C9 C4 -1.1(2) no
C7 C8 C9 C10 179.35(13) no
C4 C9 C10 N1 -178.53(11) no
C4 C9 C10 C1 -2.72(19) no
C8 C9 C10 N1 1.1(2) no
C8 C9 C10 C1 176.87(12) no
N1 C11 C12 C13 175.92(14) no
C11 C12 C13 C14 179.95(14) no
C12 C13 C14 C15 156.74(15) no
C12 C13 C14 C19 -23.6(3) no
C13 C14 C15 C16 -179.30(13) no
C13 C14 C19 C18 179.44(13) no
C15 C14 C19 C18 -0.9(2) no
C19 C14 C15 C16 1.1(2) no
C14 C15 C16 C17 -0.5(3) no
C15 C16 C17 N2 -179.27(12) no
C15 C16 C17 C18 -0.2(3) no
N2 C17 C18 C19 179.39(12) no
C16 C17 C18 C19 0.3(3) no
C17 C18 C19 C14 0.3(3) no

loop_
_cod_related_entry_id
_cod_related_entry_database
_cod_related_entry_code
1 ChemSpider 4879733
